data_9004448
loop_
_publ_author_name
'Jambor, J. L.'
'Owens, D. R.'
'Grice, J. D.'
'Feinglos, M. N.'

_publ_section_title
;Gallobeudantite, PbGa3[(AsO4),(SO4)]2(OH)6, a new mineral species from
 Tsumeb, Namibia, and associated new gallium analogues of the alunite -
 jarosite family Locality: Tsumeb, Namibia
;
_journal_name_full 'The Canadian Mineralogist'
_journal_page_first 1305
_journal_page_last 1315
_journal_volume 34
_journal_year 1996
_chemical_compound_source 'Tsumeb, Namibia'
_chemical_formula_sum 'As Ga3 H9 O17 Pb6 S'
_chemical_name_mineral Gallobeudantite
_space_group_IT_number 160
_symmetry_space_group_name_Hall 'R 3 -2"'
_symmetry_space_group_name_H-M 'R 3 m :H'
_cell_angle_alpha 90
_cell_angle_beta 90
_cell_angle_gamma 120
_cell_formula_units_Z 3
_cell_length_a 7.225
_cell_length_b 7.225
_cell_length_c 17.03
_cell_volume 769.876
_database_code_amcsd 0005521
_exptl_crystal_density_diffrn 11.909
_cod_original_sg_symbol_H-M 'R 3 m'
_cod_original_formula_sum 'Pb6 Ga3 As S O17 H9'
_cod_database_code 9004448

loop_
_space_group_symop_operation_xyz
x,y,z
2/3+x,1/3+y,1/3+z
1/3+x,2/3+y,2/3+z
x,x-y,z
2/3+x,1/3+x-y,1/3+z
1/3+x,2/3+x-y,2/3+z
-y,-x,z
2/3-y,1/3-x,1/3+z
1/3-y,2/3-x,2/3+z
-x+y,y,z
2/3-x+y,1/3+y,1/3+z
1/3-x+y,2/3+y,2/3+z
-y,x-y,z
2/3-y,1/3+x-y,1/3+z
1/3-y,2/3+x-y,2/3+z
-x+y,-x,z
2/3-x+y,1/3-x,1/3+z
1/3-x+y,2/3-x,2/3+z

loop_
_atom_site_label
_atom_site_fract_x
_atom_site_fract_y
_atom_site_fract_z
_atom_site_U_iso_or_equiv
_atom_site_type_symbol
_atom_site_attached_hydrogens
Pb 0.02000 -0.01400 0.00000 0.04020 Pb 0
Ga 0.99780 0.49890 0.49910 0.01540 Ga 0
As 0.00000 0.00000 0.68250 0.00840 As 0
S 0.00000 0.00000 0.30110 0.02060 S 0
O1 0.00000 0.00000 0.57900 0.02000 O 0
O2 0.00000 0.00000 0.39400 0.02000 O 0
O3 0.75200 0.87600 0.71960 0.01590 O 0
O4 0.21600 0.78400 0.94180 0.02880 O 0
O-H1 0.45500 0.90900 0.80300 0.02600 O 1
O-H2 0.87300 0.74600 0.86600 0.00360 O 1

loop_
_cod_changelog_entry_id
_cod_changelog_entry_author
_cod_changelog_entry_date
_cod_changelog_entry_text
1
;cod-tools version 3.8.0
Id: cif_guess_AMCSD_atom_types 9581 2023-05-17 12:35:41Z saulius
;
2023-05-21T08:52:27+03:00
;Derived atom types and hydrogen counts
from atom names that follow the AMCSD naming convention
(Wat == water, O-H == hydroxyl).
;

loop_
_cod_related_entry_id
_cod_related_entry_database
_cod_related_entry_code
1 AMCSD 0005521
